data_7048562
loop_
_publ_author_name
'Mahmoud, Abdallah G.'
'Guedes da Silva, M F\'atima C'
'Mahmudov, Kamran T.'
'Pombeiro, Armando J. L.'

_publ_section_title
;
 Arylhydrazone ligands as Cu-protectors and -catalysis promoters in the
 azide-alkyne cycloaddition reaction.
;
_journal_issue 5
_journal_name_full 'Dalton transactions (Cambridge, England : 2003)'
_journal_page_first 1774
_journal_page_last 1785
_journal_paper_doi 10.1039/c8dt04771e
_journal_volume 48
_journal_year 2019
_chemical_formula_moiety 'C20 H28 Cu N6 O14 S2'
_chemical_formula_sum 'C20 H28 Cu N6 O14 S2'
_chemical_formula_weight 704.14
_space_group_crystal_system monoclinic
_space_group_IT_number 14
_space_group_name_Hall '-P 2yn'
_space_group_name_H-M_alt 'P 1 21/n 1'
_symmetry_space_group_name_Hall '-P 2yn'
_symmetry_space_group_name_H-M 'P 1 21/n 1'
_atom_sites_solution_hydrogens mixed
_audit_creation_method SHELXL-2018/1
_audit_update_record
;
2019-01-03 deposited with the CCDC.
2019-01-07 downloaded from the CCDC.
;
_cell_angle_alpha 90
_cell_angle_beta 108.545(4)
_cell_angle_gamma 90
_cell_formula_units_Z 2
_cell_length_a 9.589(2)
_cell_length_b 13.188(3)
_cell_length_c 11.558(2)
_cell_measurement_reflns_used 6240
_cell_measurement_temperature 298(2)
_cell_measurement_theta_max 34.81
_cell_measurement_theta_min 2.72
_cell_volume 1385.7(5)
_computing_cell_refinement 'Bruker SAINT'
_computing_data_collection 'Bruker APEX2'
_computing_data_reduction 'Bruker SAINT'
_computing_molecular_graphics 'Mercury CSD 3.10.3'
_computing_publication_material 'SHELXL-2018/1 (Sheldrick, 2018), WinGX (Farrugia, 2012)'
_computing_structure_refinement 'SHELXL-2018/1 (Sheldrick, 2018)'
_computing_structure_solution 'SIR97 (Altomare, 1999)'
_diffrn_ambient_temperature 298(2)
_diffrn_measured_fraction_theta_full 0.999
_diffrn_measured_fraction_theta_max 0.997
_diffrn_measurement_device_type 'Bruker APEX-II CCD'
_diffrn_measurement_method '\f and \w scans'
_diffrn_radiation_type MoK\a
_diffrn_radiation_wavelength 0.71073
_diffrn_reflns_av_R_equivalents 0.0800
_diffrn_reflns_av_unetI/netI 0.0610
_diffrn_reflns_Laue_measured_fraction_full 0.999
_diffrn_reflns_Laue_measured_fraction_max 0.997
_diffrn_reflns_limit_h_max 16
_diffrn_reflns_limit_h_min -16
_diffrn_reflns_limit_k_max 22
_diffrn_reflns_limit_k_min -22
_diffrn_reflns_limit_l_max 19
_diffrn_reflns_limit_l_min -19
_diffrn_reflns_number 37290
_diffrn_reflns_point_group_measured_fraction_full 0.999
_diffrn_reflns_point_group_measured_fraction_max 0.997
_diffrn_reflns_theta_full 25.242
_diffrn_reflns_theta_max 37.182
_diffrn_reflns_theta_min 2.414
_exptl_absorpt_coefficient_mu 1.020
_exptl_absorpt_correction_T_max 0.907
_exptl_absorpt_correction_T_min 0.862
_exptl_absorpt_correction_type multi-scan
_exptl_absorpt_process_details sadabs
_exptl_crystal_colour green
_exptl_crystal_density_diffrn 1.688
_exptl_crystal_description block
_exptl_crystal_F_000 726
_exptl_crystal_size_max 0.380
_exptl_crystal_size_mid 0.130
_exptl_crystal_size_min 0.090
_refine_diff_density_max 0.605
_refine_diff_density_min -0.577
_refine_diff_density_rms 0.099
_refine_ls_extinction_method none
_refine_ls_goodness_of_fit_ref 1.020
_refine_ls_hydrogen_treatment mixed
_refine_ls_matrix_type full
_refine_ls_number_parameters 218
_refine_ls_number_reflns 7122
_refine_ls_number_restraints 0
_refine_ls_restrained_S_all 1.020
_refine_ls_R_factor_all 0.0743
_refine_ls_R_factor_gt 0.0419
_refine_ls_shift/su_max 0.000
_refine_ls_shift/su_mean 0.000
_refine_ls_structure_factor_coef Fsqd
_refine_ls_weighting_details 'w=1/[\s^2^(Fo^2^)+(0.0389P)^2^+0.5826P] where P=(Fo^2^+2Fc^2^)/3'
_refine_ls_weighting_scheme calc
_refine_ls_wR_factor_gt 0.0911
_refine_ls_wR_factor_ref 0.1045
_reflns_Friedel_coverage 0.000
_reflns_number_gt 5063
_reflns_number_total 7122
_reflns_threshold_expression 'I > 2\s(I)'
_cod_data_source_file c8dt04771e2.cif
_cod_data_source_block Compound3
_cod_depositor_comments 'Adding full bibliography for 7048560--7048566.cif.'
_cod_database_code 7048562
_shelx_shelxl_version_number 2018/1
_shelx_space_group_comment
;
The symmetry employed for this shelxl refinement is uniquely defined
by the following loop, which should always be used as a source of
symmetry information in preference to the above space-group names.
They are only intended as comments.
;
_shelx_estimated_absorpt_t_min 0.698
_shelx_estimated_absorpt_t_max 0.914

loop_
_space_group_symop_operation_xyz
'x, y, z'
'-x+1/2, y+1/2, -z+1/2'
'-x, -y, -z'
'x-1/2, -y-1/2, z-1/2'

loop_
_atom_site_label
_atom_site_type_symbol
_atom_site_fract_x
_atom_site_fract_y
_atom_site_fract_z
_atom_site_U_iso_or_equiv
_atom_site_adp_type
_atom_site_occupancy
_atom_site_site_symmetry_order
_atom_site_calc_flag
_atom_site_refinement_flags_posn
_atom_site_refinement_flags_adp
_atom_site_refinement_flags_occupancy
C1 C -0.03922(16) 0.36295(10) 0.95983(12) 0.0144(2) Uani 1 1 d . . .
C2 C -0.10451(18) 0.35607(12) 1.05150(14) 0.0198(3) Uani 1 1 d . . .
H2 H -0.194052 0.387867 1.041911 0.024 Uiso 1 1 calc R U .
C3 C -0.0355(2) 0.30158(13) 1.15728(14) 0.0233(3) Uani 1 1 d . . .
H3 H -0.079190 0.297292 1.218351 0.028 Uiso 1 1 calc R U .
C4 C 0.0979(2) 0.25356(12) 1.17254(14) 0.0230(3) Uani 1 1 d . . .
H4 H 0.143599 0.217517 1.243687 0.028 Uiso 1 1 calc R U .
C5 C 0.16314(18) 0.25951(12) 1.08101(14) 0.0201(3) Uani 1 1 d . . .
H5 H 0.252173 0.226887 1.090915 0.024 Uiso 1 1 calc R U .
C6 C 0.09565(16) 0.31417(10) 0.97443(12) 0.0148(2) Uani 1 1 d . . .
C7 C -0.49062(17) 0.53865(15) 0.85452(14) 0.0232(3) Uani 1 1 d . . .
H7A H -0.571828 0.582865 0.849630 0.035 Uiso 1 1 calc R U .
H7B H -0.407073 0.558568 0.921998 0.035 Uiso 1 1 calc R U .
H7C H -0.517188 0.470137 0.866227 0.035 Uiso 1 1 calc R U .
C8 C -0.45291(15) 0.54547(11) 0.73888(13) 0.0146(2) Uani 1 1 d . . .
C9 C -0.30510(14) 0.51280(10) 0.74023(12) 0.0130(2) Uani 1 1 d . . .
C10 C -0.24436(14) 0.53493(11) 0.63944(12) 0.0133(2) Uani 1 1 d . . .
N1 N -0.10692(13) 0.41864(9) 0.85257(11) 0.0146(2) Uani 1 1 d . . .
N2 N -0.23496(13) 0.46026(9) 0.83856(11) 0.0135(2) Uani 1 1 d . . .
N3 N -0.31387(15) 0.60251(11) 0.55534(13) 0.0206(3) Uani 1 1 d . . .
O1 O 0.07946(15) 0.28181(9) 0.74956(10) 0.0256(3) Uani 1 1 d . . .
O2 O 0.20144(12) 0.43312(9) 0.84722(10) 0.0201(2) Uani 1 1 d . . .
O3 O 0.31994(16) 0.27050(12) 0.90465(13) 0.0375(4) Uani 1 1 d . . .
O4 O -0.54384(12) 0.57569(9) 0.64322(10) 0.0197(2) Uani 1 1 d . . .
O5 O -0.12740(11) 0.49297(8) 0.63915(10) 0.0182(2) Uani 1 1 d . . .
O6 O 0.04338(12) 0.35289(8) 0.52703(10) 0.01539(19) Uani 1 1 d . . .
O7 O 0.17256(12) 0.53313(10) 0.63993(10) 0.0201(2) Uani 1 1 d . . .
S1 S 0.18223(4) 0.32433(3) 0.86040(3) 0.01604(7) Uani 1 1 d . . .
Cu1 Cu 0.000000 0.500000 0.500000 0.01175(6) Uani 1 2 d S . P
H1N H -0.069(2) 0.4264(15) 0.7996(19) 0.018 Uiso 1 1 d . U .
H3A H -0.399(2) 0.6216(15) 0.5547(18) 0.018 Uiso 1 1 d . U .
H3B H -0.275(2) 0.6205(15) 0.5040(18) 0.018 Uiso 1 1 d . U .
H6A H -0.017(2) 0.3212(17) 0.4868(19) 0.018 Uiso 1 1 d . U .
H6B H 0.052(2) 0.3316(15) 0.598(2) 0.018 Uiso 1 1 d . U .
H7D H 0.182(2) 0.5014(15) 0.703(2) 0.018 Uiso 1 1 d . U .
H7E H 0.249(2) 0.5520(16) 0.6366(18) 0.018 Uiso 1 1 d . U .

loop_
_atom_site_aniso_label
_atom_site_aniso_U_11
_atom_site_aniso_U_22
_atom_site_aniso_U_33
_atom_site_aniso_U_23
_atom_site_aniso_U_13
_atom_site_aniso_U_12
C1 0.0176(6) 0.0129(6) 0.0121(5) 0.0010(4) 0.0039(4) 0.0004(4)
C2 0.0259(7) 0.0193(7) 0.0157(6) 0.0024(5) 0.0089(5) 0.0028(5)
C3 0.0355(9) 0.0212(7) 0.0156(6) 0.0027(5) 0.0114(6) 0.0015(6)
C4 0.0356(9) 0.0191(7) 0.0126(6) 0.0047(5) 0.0053(6) 0.0047(6)
C5 0.0254(7) 0.0167(6) 0.0153(6) 0.0044(5) 0.0024(5) 0.0053(5)
C6 0.0185(6) 0.0122(6) 0.0118(5) 0.0014(4) 0.0021(4) 0.0019(4)
C7 0.0138(6) 0.0406(9) 0.0174(6) -0.0002(6) 0.0082(5) 0.0001(6)
C8 0.0114(5) 0.0174(6) 0.0159(6) -0.0010(5) 0.0054(4) -0.0009(4)
C9 0.0105(5) 0.0153(6) 0.0130(5) 0.0000(4) 0.0034(4) 0.0005(4)
C10 0.0123(5) 0.0147(6) 0.0132(5) 0.0014(4) 0.0042(4) 0.0007(4)
N1 0.0141(5) 0.0171(5) 0.0131(5) 0.0044(4) 0.0052(4) 0.0029(4)
N2 0.0118(4) 0.0140(5) 0.0146(5) 0.0002(4) 0.0040(4) -0.0007(4)
N3 0.0183(6) 0.0268(7) 0.0193(6) 0.0096(5) 0.0096(5) 0.0084(5)
O1 0.0406(7) 0.0221(6) 0.0134(5) -0.0017(4) 0.0077(5) -0.0062(5)
O2 0.0207(5) 0.0209(5) 0.0194(5) 0.0024(4) 0.0074(4) -0.0038(4)
O3 0.0342(7) 0.0533(9) 0.0290(7) 0.0185(6) 0.0159(6) 0.0324(7)
O4 0.0130(4) 0.0278(6) 0.0179(5) 0.0022(4) 0.0044(4) 0.0046(4)
O5 0.0148(4) 0.0249(5) 0.0173(5) 0.0055(4) 0.0083(4) 0.0068(4)
O6 0.0154(4) 0.0170(5) 0.0128(4) 0.0004(3) 0.0031(3) -0.0030(4)
O7 0.0126(4) 0.0306(6) 0.0139(4) 0.0055(4) -0.0002(4) -0.0072(4)
S1 0.01749(15) 0.01719(16) 0.01290(14) 0.00366(11) 0.00408(11) 0.00642(12)
Cu1 0.00808(9) 0.01510(11) 0.01090(10) 0.00121(8) 0.00139(7) -0.00078(8)

loop_
_atom_type_symbol
_atom_type_description
_atom_type_scat_dispersion_real
_atom_type_scat_dispersion_imag
_atom_type_scat_source
C C 0.0033 0.0016 'International Tables Vol C Tables 4.2.6.8 and 6.1.1.4'
H H 0.0000 0.0000 'International Tables Vol C Tables 4.2.6.8 and 6.1.1.4'
N N 0.0061 0.0033 'International Tables Vol C Tables 4.2.6.8 and 6.1.1.4'
O O 0.0106 0.0060 'International Tables Vol C Tables 4.2.6.8 and 6.1.1.4'
S S 0.1246 0.1234 'International Tables Vol C Tables 4.2.6.8 and 6.1.1.4'
Cu Cu 0.3201 1.2651 'International Tables Vol C Tables 4.2.6.8 and 6.1.1.4'

loop_
_geom_angle_atom_site_label_1
_geom_angle_atom_site_label_2
_geom_angle_atom_site_label_3
_geom_angle
_geom_angle_site_symmetry_1
_geom_angle_site_symmetry_3
C2 C1 C6 119.82(13) . .
C2 C1 N1 120.65(13) . .
C6 C1 N1 119.54(13) . .
C3 C2 C1 119.90(15) . .
C3 C2 H2 120.1 . .
C1 C2 H2 120.1 . .
C4 C3 C2 120.61(15) . .
C4 C3 H3 119.7 . .
C2 C3 H3 119.7 . .
C3 C4 C5 119.78(14) . .
C3 C4 H4 120.1 . .
C5 C4 H4 120.1 . .
C4 C5 C6 120.36(15) . .
C4 C5 H5 119.8 . .
C6 C5 H5 119.8 . .
C5 C6 C1 119.53(14) . .
C5 C6 S1 119.99(12) . .
C1 C6 S1 120.45(10) . .
C8 C7 H7A 109.5 . .
C8 C7 H7B 109.5 . .
H7A C7 H7B 109.5 . .
C8 C7 H7C 109.5 . .
H7A C7 H7C 109.5 . .
H7B C7 H7C 109.5 . .
O4 C8 C9 120.33(13) . .
O4 C8 C7 121.12(13) . .
C9 C8 C7 118.53(12) . .
N2 C9 C8 112.78(12) . .
N2 C9 C10 123.97(12) . .
C8 C9 C10 123.23(12) . .
O5 C10 N3 122.35(14) . .
O5 C10 C9 119.32(12) . .
N3 C10 C9 118.26(12) . .
N2 N1 C1 118.66(12) . .
N2 N1 H1N 118.8(14) . .
C1 N1 H1N 122.5(14) . .
N1 N2 C9 121.95(12) . .
C10 N3 H3A 117.5(14) . .
C10 N3 H3B 118.5(14) . .
H3A N3 H3B 123.9(19) . .
C10 O5 Cu1 131.06(9) . .
Cu1 O6 H6A 111.6(16) . .
Cu1 O6 H6B 115.3(14) . .
H6A O6 H6B 104(2) . .
Cu1 O7 H7D 116.2(15) . .
Cu1 O7 H7E 125.8(15) . .
H7D O7 H7E 112(2) . .
O3 S1 O1 114.15(9) . .
O3 S1 O2 112.89(9) . .
O1 S1 O2 111.03(7) . .
O3 S1 C6 106.96(7) . .
O1 S1 C6 106.19(7) . .
O2 S1 C6 104.85(7) . .
O7 Cu1 O7 180.0 . 3_566
O7 Cu1 O6 90.48(5) . .
O7 Cu1 O6 89.52(5) 3_566 .
O7 Cu1 O6 89.52(5) . 3_566
O7 Cu1 O6 90.48(5) 3_566 3_566
O6 Cu1 O6 180.0 . 3_566
O7 Cu1 O5 94.07(5) . 3_566
O7 Cu1 O5 85.93(5) 3_566 3_566
O6 Cu1 O5 91.03(4) . 3_566
O6 Cu1 O5 88.97(4) 3_566 3_566
O7 Cu1 O5 85.93(5) . .
O7 Cu1 O5 94.07(5) 3_566 .
O6 Cu1 O5 88.97(4) . .
O6 Cu1 O5 91.03(4) 3_566 .
O5 Cu1 O5 180.00(6) 3_566 .

loop_
_geom_bond_atom_site_label_1
_geom_bond_atom_site_label_2
_geom_bond_distance
C1 C2 1.394(2)
C1 C6 1.406(2)
C1 N1 1.4092(18)
C2 C3 1.391(2)
C2 H2 0.9300
C3 C4 1.388(3)
C3 H3 0.9300
C4 C5 1.392(2)
C4 H4 0.9300
C5 C6 1.3960(19)
C5 H5 0.9300
C6 S1 1.7721(16)
C7 C8 1.494(2)
C7 H7A 0.9600
C7 H7B 0.9600
C7 H7C 0.9600
C8 O4 1.2362(17)
C8 C9 1.4767(19)
C9 N2 1.3182(17)
C9 C10 1.488(2)
C10 O5 1.2516(17)
C10 N3 1.3308(18)
N1 N2 1.3071(17)
N1 H1N 0.81(2)
N3 H3A 0.85(2)
N3 H3B 0.83(2)
O1 S1 1.4573(12)
O2 S1 1.4605(12)
O3 S1 1.4422(13)
O5 Cu1 2.3102(11)
O6 Cu1 1.9879(12)
O6 H6A 0.74(2)
O6 H6B 0.85(2)
O7 Cu1 1.9601(11)
O7 H7D 0.82(2)
O7 H7E 0.79(2)

loop_
_geom_hbond_atom_site_label_D
_geom_hbond_atom_site_label_H
_geom_hbond_atom_site_label_A
_geom_hbond_distance_DH
_geom_hbond_distance_HA
_geom_hbond_distance_DA
_geom_hbond_angle_DHA
_geom_hbond_site_symmetry_A
_geom_hbond_publ_flag
N1 H1N O1 0.81(2) 2.55(2) 3.0367(19) 119.5(17) . yes
N1 H1N O2 0.81(2) 2.47(2) 2.9831(18) 121.7(17) . yes
N1 H1N O5 0.81(2) 1.97(2) 2.6030(17) 134.9(19) . yes
N3 H3A O4 0.85(2) 2.06(2) 2.7284(19) 134.7(18) . yes
N3 H3B O6 0.83(2) 2.38(2) 3.0903(19) 143.5(18) 3_566 yes
O6 H6A O3 0.74(2) 1.97(2) 2.7040(16) 171(2) 4_565 yes
O6 H6B O1 0.85(2) 1.81(2) 2.6548(17) 177(2) . yes
O6 H6B S1 0.85(2) 2.89(2) 3.6738(14) 154.8(17) . yes
O7 H7D O2 0.82(2) 1.85(2) 2.6710(17) 179(2) . yes
O7 H7D S1 0.82(2) 2.96(2) 3.7328(14) 158.0(18) . yes
O7 H7E O4 0.79(2) 1.98(2) 2.7652(17) 170(2) 1_655 yes

loop_
_geom_torsion_atom_site_label_1
_geom_torsion_atom_site_label_2
_geom_torsion_atom_site_label_3
_geom_torsion_atom_site_label_4
_geom_torsion
C6 C1 C2 C3 0.4(2)
N1 C1 C2 C3 -179.40(14)
C1 C2 C3 C4 -0.2(2)
C2 C3 C4 C5 -0.3(3)
C3 C4 C5 C6 0.5(2)
C4 C5 C6 C1 -0.3(2)
C4 C5 C6 S1 178.17(12)
C2 C1 C6 C5 -0.2(2)
N1 C1 C6 C5 179.62(13)
C2 C1 C6 S1 -178.63(12)
N1 C1 C6 S1 1.19(18)
O4 C8 C9 N2 -164.34(13)
C7 C8 C9 N2 14.16(19)
O4 C8 C9 C10 14.2(2)
C7 C8 C9 C10 -167.30(14)
N2 C9 C10 O5 8.3(2)
C8 C9 C10 O5 -170.12(13)
N2 C9 C10 N3 -168.87(14)
C8 C9 C10 N3 12.8(2)
C2 C1 N1 N2 -2.7(2)
C6 C1 N1 N2 177.43(13)
C1 N1 N2 C9 -179.53(13)
C8 C9 N2 N1 175.13(12)
C10 C9 N2 N1 -3.4(2)
N3 C10 O5 Cu1 -5.6(2)
C9 C10 O5 Cu1 177.40(9)
C5 C6 S1 O3 -1.02(15)
C1 C6 S1 O3 177.40(13)
C5 C6 S1 O1 121.26(13)
C1 C6 S1 O1 -60.32(13)
C5 C6 S1 O2 -121.12(12)
C1 C6 S1 O2 57.29(13)
